data_4121218
loop_
_publ_author_name
'Julius F. K\"ogel'
'Benjamin Oelkers'
'Borislav Kova\<cevi\'c'
'J\"org Sundermeyer'

_publ_contact_author 'Joerg Sundermeyer'
_publ_section_title
;
 A New Synthetic Pathway to the Second and Third Generation of Superbasic
 Bisphosphazene Proton Sponges: The Run for the Best Chelating Ligand for
 a Proton
;
_journal_name_full 'Journal of the American Chemical Society'
_journal_page_first 17768
_journal_page_last 17774
_journal_paper_doi 10.1021/ja409760z
_journal_volume 135
_journal_year 2013
_chemical_formula_moiety 'C50 H86 N14 P4'
_chemical_formula_sum 'C50 H86 N14 P4'
_chemical_formula_weight 1007.21
_chemical_name_common 'P2-TPPN (2)'
_chemical_name_systematic
;
1,8-Bis-[tris(pyrrolidino)phosphazenylbis(pyrrolidino)phosphazenyl]naphthalene
;
_space_group_IT_number 15
_symmetry_cell_setting monoclinic
_symmetry_space_group_name_Hall '-C 2yc'
_symmetry_space_group_name_H-M 'C 1 2/c 1'
_atom_sites_solution_hydrogens geom
_atom_sites_solution_primary direct
_atom_sites_solution_secondary difmap
_audit_author_name 'Benjamin Oelkers'
_audit_contact_author_address
;
   Philipps-Universitaet Marburg, FB Chemie    
   Hans-Meerwein-Strasse
   35032 Marburg
   Germany
;
_audit_contact_author_email jsu@staff.uni-marburg.de
_audit_creation_method SHELXL-97
_cell_angle_alpha 90.00
_cell_angle_beta 98.583(4)
_cell_angle_gamma 90.00
_cell_formula_units_Z 4
_cell_length_a 12.5184(6)
_cell_length_b 14.6995(5)
_cell_length_c 28.0986(12)
_cell_measurement_reflns_used 11105
_cell_measurement_temperature 100(2)
_cell_measurement_theta_max 27.11
_cell_measurement_theta_min 1.47
_cell_volume 5112.6(4)
_computing_cell_refinement 'STOE X-AREA'
_computing_data_collection 'STOE X-AREA'
_computing_data_reduction 'STOE X-RED'
_computing_molecular_graphics
;
K. Brandenburg, H. Putz: 
Diamond - Crystal and Molecular Structure Visualization v3.2i, 
Crystal Impact GbR, Bonn, Germany, 2012
;
_computing_publication_material 'WinGX publication routines (Farrugia, 1999)'
_computing_structure_refinement 'SHELXL-97 (Sheldrick, 2008)'
_computing_structure_solution 'SIR92 (Giacovazzo et al, 1993)'
_diffrn_ambient_temperature 100(2)
_diffrn_detector_area_resol_mean 6.67
_diffrn_measured_fraction_theta_full 1.000
_diffrn_measured_fraction_theta_max 0.990
_diffrn_measurement_device_type 'STOE IPDS 2'
_diffrn_measurement_method 'rotation method'
_diffrn_radiation_monochromator graphite
_diffrn_radiation_source 'fine-focus sealed tube'
_diffrn_radiation_type MoK\a
_diffrn_radiation_wavelength 0.71073
_diffrn_reflns_av_R_equivalents 0.0639
_diffrn_reflns_av_sigmaI/netI 0.0854
_diffrn_reflns_limit_h_max 15
_diffrn_reflns_limit_h_min -15
_diffrn_reflns_limit_k_max 18
_diffrn_reflns_limit_k_min -18
_diffrn_reflns_limit_l_max 35
_diffrn_reflns_limit_l_min -35
_diffrn_reflns_number 21216
_diffrn_reflns_theta_full 25.00
_diffrn_reflns_theta_max 26.77
_diffrn_reflns_theta_min 1.47
_exptl_absorpt_coefficient_mu 0.199
_exptl_absorpt_correction_T_max 1.1487
_exptl_absorpt_correction_T_min 0.8774
_exptl_absorpt_correction_type multi-scan
_exptl_absorpt_process_details
;
[c.f. r.h. blessing, acta cryst. (1995), a51, 33-38]
;
_exptl_crystal_colour colourless
_exptl_crystal_density_diffrn 1.309
_exptl_crystal_description block
_exptl_crystal_F_000 2176
_exptl_crystal_size_max 0.18
_exptl_crystal_size_mid 0.18
_exptl_crystal_size_min 0.15
_refine_diff_density_max 0.270
_refine_diff_density_min -0.279
_refine_diff_density_rms 0.042
_refine_ls_extinction_method none
_refine_ls_goodness_of_fit_ref 0.760
_refine_ls_hydrogen_treatment constr
_refine_ls_matrix_type full
_refine_ls_number_parameters 308
_refine_ls_number_reflns 5410
_refine_ls_number_restraints 0
_refine_ls_restrained_S_all 0.760
_refine_ls_R_factor_all 0.0644
_refine_ls_R_factor_gt 0.0322
_refine_ls_shift/su_max 0.004
_refine_ls_shift/su_mean 0.000
_refine_ls_structure_factor_coef Fsqd
_refine_ls_weighting_details 'calc w=1/[\s^2^(Fo^2^)+(0.0282P)^2^+0.0000P] where P=(Fo^2^+2Fc^2^)/3'
_refine_ls_weighting_scheme calc
_refine_ls_wR_factor_gt 0.0608
_refine_ls_wR_factor_ref 0.0650
_reflns_number_gt 3430
_reflns_number_total 5410
_reflns_threshold_expression >2\s(I)
_cod_data_source_file ja409760z_si_002_2.cif
_cod_data_source_block p2-tppn
_cod_original_sg_symbol_H-M 'C 2/c'
_cod_database_code 4121218

loop_
_symmetry_equiv_pos_as_xyz
'x, y, z'
'-x, y, -z+1/2'
'x+1/2, y+1/2, z'
'-x+1/2, y+1/2, -z+1/2'
'-x, -y, -z'
'x, -y, z-1/2'
'-x+1/2, -y+1/2, -z'
'x+1/2, -y+1/2, z-1/2'

loop_
_atom_site_label
_atom_site_type_symbol
_atom_site_fract_x
_atom_site_fract_y
_atom_site_fract_z
_atom_site_U_iso_or_equiv
_atom_site_adp_type
_atom_site_occupancy
_atom_site_symmetry_multiplicity
_atom_site_calc_flag
_atom_site_refinement_flags
C1 C 0.93928(14) 0.16133(11) 0.20864(6) 0.0199(4) Uani 1 1 d .
C2 C 0.87400(14) 0.21469(12) 0.17465(6) 0.0223(4) Uani 1 1 d .
H6 H 0.8298 0.1851 0.1488 0.027 Uiso 1 1 calc R
C3 C 0.87109(15) 0.30997(12) 0.17720(6) 0.0253(4) Uani 1 1 d .
H5 H 0.8248 0.3433 0.1535 0.030 Uiso 1 1 calc R
C4 C 0.93408(15) 0.35498(12) 0.21329(6) 0.0257(4) Uani 1 1 d .
H4 H 0.9339 0.4196 0.2139 0.031 Uiso 1 1 calc R
C4A C 1.0000 0.30596(16) 0.2500 0.0214(5) Uani 1 2 d S
C8A C 1.0000 0.20772(16) 0.2500 0.0196(5) Uani 1 2 d S
C9 C 1.06344(14) -0.11368(11) 0.19155(6) 0.0247(4) Uani 1 1 d .
H10A H 1.0712 -0.0953 0.2258 0.030 Uiso 1 1 calc R
H10B H 1.1204 -0.0836 0.1762 0.030 Uiso 1 1 calc R
C10 C 1.06856(15) -0.21625(12) 0.18661(6) 0.0257(4) Uani 1 1 d .
H9A H 1.0272 -0.2472 0.2093 0.031 Uiso 1 1 calc R
H9B H 1.1441 -0.2383 0.1920 0.031 Uiso 1 1 calc R
C11 C 1.01637(16) -0.23080(13) 0.13449(6) 0.0305(4) Uani 1 1 d .
H8A H 0.9843 -0.2923 0.1300 0.037 Uiso 1 1 calc R
H8B H 1.0700 -0.2231 0.1122 0.037 Uiso 1 1 calc R
C12 C 0.92866(15) -0.15712(12) 0.12598(6) 0.0251(4) Uani 1 1 d .
H7A H 0.9298 -0.1268 0.0946 0.030 Uiso 1 1 calc R
H7B H 0.8562 -0.1840 0.1263 0.030 Uiso 1 1 calc R
C13 C 0.73965(14) 0.01308(14) 0.08204(6) 0.0300(4) Uani 1 1 d .
H11A H 0.7426 -0.0475 0.0668 0.036 Uiso 1 1 calc R
H11B H 0.7750 0.0582 0.0634 0.036 Uiso 1 1 calc R
C14 C 0.62417(15) 0.04028(13) 0.08495(7) 0.0308(5) Uani 1 1 d .
H12A H 0.6166 0.1073 0.0857 0.037 Uiso 1 1 calc R
H12B H 0.5741 0.0158 0.0573 0.037 Uiso 1 1 calc R
C15 C 0.60250(15) -0.00181(14) 0.13172(7) 0.0329(5) Uani 1 1 d .
H13A H 0.5806 -0.0663 0.1270 0.039 Uiso 1 1 calc R
H13B H 0.5449 0.0317 0.1449 0.039 Uiso 1 1 calc R
C16 C 0.70982(14) 0.00600(13) 0.16511(6) 0.0264(4) Uani 1 1 d .
H14A H 0.7117 0.0614 0.1852 0.032 Uiso 1 1 calc R
H14B H 0.7224 -0.0478 0.1864 0.032 Uiso 1 1 calc R
C17 C 1.28810(14) 0.03253(12) 0.08956(6) 0.0232(4) Uani 1 1 d .
H18A H 1.3217 0.0140 0.1223 0.028 Uiso 1 1 calc R
H18B H 1.3093 0.0960 0.0838 0.028 Uiso 1 1 calc R
C18 C 1.32187(14) -0.03088(12) 0.05178(6) 0.0258(4) Uani 1 1 d .
H17A H 1.3920 -0.0602 0.0636 0.031 Uiso 1 1 calc R
H17B H 1.3279 0.0025 0.0217 0.031 Uiso 1 1 calc R
C19 C 1.23119(14) -0.10104(12) 0.04374(6) 0.0241(4) Uani 1 1 d .
H16A H 1.2279 -0.1308 0.0119 0.029 Uiso 1 1 calc R
H16B H 1.2403 -0.1481 0.0692 0.029 Uiso 1 1 calc R
C20 C 1.13090(14) -0.04341(11) 0.04619(6) 0.0230(4) Uani 1 1 d .
H15A H 1.1061 -0.0132 0.0150 0.028 Uiso 1 1 calc R
H15B H 1.0713 -0.0807 0.0552 0.028 Uiso 1 1 calc R
C21 C 1.16487(14) 0.24115(11) 0.16091(6) 0.0220(4) Uani 1 1 d .
H22A H 1.0934 0.2626 0.1673 0.026 Uiso 1 1 calc R
H22B H 1.1866 0.2771 0.1341 0.026 Uiso 1 1 calc R
C22 C 1.24991(14) 0.24906(12) 0.20648(6) 0.0245(4) Uani 1 1 d .
H21A H 1.3037 0.2967 0.2024 0.029 Uiso 1 1 calc R
H21B H 1.2151 0.2641 0.2349 0.029 Uiso 1 1 calc R
C23 C 1.30359(15) 0.15523(12) 0.21224(6) 0.0246(4) Uani 1 1 d .
H20A H 1.3645 0.1510 0.1936 0.030 Uiso 1 1 calc R
H20B H 1.3302 0.1417 0.2465 0.030 Uiso 1 1 calc R
C24 C 1.21254(14) 0.09165(12) 0.19227(6) 0.0217(4) Uani 1 1 d .
H19A H 1.2404 0.0320 0.1833 0.026 Uiso 1 1 calc R
H19B H 1.1614 0.0823 0.2155 0.026 Uiso 1 1 calc R
C25 C 0.96317(15) 0.23377(12) 0.05462(6) 0.0234(4) Uani 1 1 d .
H26A H 0.9648 0.2814 0.0796 0.028 Uiso 1 1 calc R
H26B H 0.8977 0.1960 0.0545 0.028 Uiso 1 1 calc R
C26 C 0.96731(15) 0.27533(12) 0.00534(6) 0.0261(4) Uani 1 1 d .
H25A H 0.9395 0.2324 -0.0208 0.031 Uiso 1 1 calc R
H25B H 0.9252 0.3325 0.0010 0.031 Uiso 1 1 calc R
C27 C 1.08683(15) 0.29318(13) 0.00642(7) 0.0307(4) Uani 1 1 d .
H24A H 1.1084 0.3509 0.0233 0.037 Uiso 1 1 calc R
H24B H 1.1052 0.2963 -0.0266 0.037 Uiso 1 1 calc R
C28 C 1.14284(15) 0.21181(12) 0.03393(6) 0.0248(4) Uani 1 1 d .
H23A H 1.1617 0.1646 0.0114 0.030 Uiso 1 1 calc R
H23B H 1.2094 0.2311 0.0551 0.030 Uiso 1 1 calc R
N11 N 0.94770(12) 0.06840(9) 0.20314(5) 0.0191(3) Uani 1 1 d .
N12 N 0.95475(11) -0.09144(9) 0.16603(5) 0.0206(3) Uani 1 1 d .
N13 N 0.79091(11) 0.01099(10) 0.13213(5) 0.0221(3) Uani 1 1 d .
N14 N 0.97475(12) 0.05256(9) 0.10819(5) 0.0195(3) Uani 1 1 d .
N17 N 1.16902(11) 0.02361(9) 0.08392(5) 0.0205(3) Uani 1 1 d .
N15 N 1.16182(11) 0.14264(9) 0.14937(5) 0.0202(3) Uani 1 1 d .
N16 N 1.06169(11) 0.17787(10) 0.06234(5) 0.0213(3) Uani 1 1 d .
P1 P 0.92142(4) 0.01748(3) 0.153666(15) 0.01857(10) Uani 1 1 d .
P2 P 1.08573(4) 0.09721(3) 0.103133(15) 0.01849(10) Uani 1 1 d .

loop_
_atom_site_aniso_label
_atom_site_aniso_U_11
_atom_site_aniso_U_22
_atom_site_aniso_U_33
_atom_site_aniso_U_23
_atom_site_aniso_U_13
_atom_site_aniso_U_12
C1 0.0183(9) 0.0242(9) 0.0182(8) 0.0019(7) 0.0062(7) -0.0014(8)
C2 0.0212(10) 0.0283(10) 0.0169(8) 0.0005(7) 0.0014(8) 0.0002(8)
C3 0.0251(10) 0.0288(10) 0.0222(9) 0.0075(8) 0.0045(8) 0.0053(8)
C4 0.0301(11) 0.0199(9) 0.0280(10) 0.0038(8) 0.0074(8) 0.0018(8)
C4A 0.0230(14) 0.0229(13) 0.0198(12) 0.000 0.0078(11) 0.000
C8A 0.0178(13) 0.0218(13) 0.0203(12) 0.000 0.0061(10) 0.000
C9 0.0222(10) 0.0226(10) 0.0283(9) 0.0021(8) 0.0001(8) 0.0001(8)
C10 0.0250(10) 0.0247(10) 0.0271(10) 0.0037(8) 0.0025(8) 0.0006(8)
C11 0.0378(12) 0.0282(10) 0.0256(10) -0.0012(8) 0.0057(9) 0.0032(9)
C12 0.0267(11) 0.0241(10) 0.0241(9) -0.0012(8) 0.0025(8) -0.0032(8)
C13 0.0218(10) 0.0439(12) 0.0228(9) 0.0013(9) -0.0010(8) -0.0030(9)
C14 0.0204(10) 0.0392(12) 0.0307(10) 0.0031(9) -0.0028(9) 0.0006(9)
C15 0.0203(10) 0.0411(12) 0.0370(11) 0.0111(9) 0.0034(9) 0.0011(9)
C16 0.0213(10) 0.0333(11) 0.0255(9) 0.0035(8) 0.0062(8) 0.0015(8)
C17 0.0162(9) 0.0273(10) 0.0251(9) -0.0007(8) -0.0002(7) -0.0015(8)
C18 0.0192(10) 0.0316(10) 0.0265(9) -0.0048(8) 0.0027(8) 0.0008(8)
C19 0.0226(10) 0.0264(9) 0.0230(9) -0.0037(8) 0.0023(8) 0.0004(8)
C20 0.0202(10) 0.0233(9) 0.0245(9) -0.0043(8) 0.0006(8) -0.0019(8)
C21 0.0217(9) 0.0192(9) 0.0246(9) -0.0005(7) 0.0023(8) -0.0035(7)
C22 0.0238(10) 0.0257(9) 0.0236(9) -0.0028(8) 0.0021(8) -0.0039(8)
C23 0.0216(10) 0.0277(10) 0.0233(9) -0.0012(8) -0.0008(8) -0.0040(8)
C24 0.0215(9) 0.0226(9) 0.0200(8) 0.0013(8) -0.0003(7) -0.0009(8)
C25 0.0240(10) 0.0222(9) 0.0238(9) 0.0017(8) 0.0032(8) 0.0028(8)
C26 0.0313(11) 0.0237(10) 0.0234(9) 0.0022(8) 0.0045(8) 0.0023(8)
C27 0.0332(11) 0.0301(10) 0.0300(10) 0.0076(9) 0.0081(9) -0.0022(9)
C28 0.0237(10) 0.0287(10) 0.0228(9) 0.0036(8) 0.0064(8) -0.0045(8)
N11 0.0196(8) 0.0198(7) 0.0174(7) 0.0013(6) 0.0014(6) 0.0008(6)
N12 0.0221(8) 0.0187(7) 0.0198(7) -0.0012(6) -0.0010(6) -0.0018(6)
N13 0.0172(8) 0.0326(8) 0.0161(7) 0.0016(6) 0.0007(6) -0.0016(7)
N14 0.0172(8) 0.0235(7) 0.0169(7) -0.0003(6) -0.0003(6) 0.0001(6)
N17 0.0152(7) 0.0238(8) 0.0220(7) -0.0043(6) 0.0016(6) -0.0014(6)
N15 0.0213(8) 0.0178(7) 0.0205(7) -0.0006(6) 0.0000(6) -0.0020(6)
N16 0.0177(8) 0.0248(8) 0.0218(7) 0.0038(6) 0.0040(6) -0.0001(6)
P1 0.0167(2) 0.0217(2) 0.0169(2) 0.00059(19) 0.00120(18) -0.0011(2)
P2 0.0172(2) 0.0203(2) 0.0177(2) -0.00002(19) 0.00183(18) -0.00128(19)

loop_
_atom_type_symbol
_atom_type_description
_atom_type_scat_dispersion_real
_atom_type_scat_dispersion_imag
_atom_type_scat_source
C C 0.0033 0.0016 'International Tables Vol C Tables 4.2.6.8 and 6.1.1.4'
H H 0.0000 0.0000 'International Tables Vol C Tables 4.2.6.8 and 6.1.1.4'
N N 0.0061 0.0033 'International Tables Vol C Tables 4.2.6.8 and 6.1.1.4'
P P 0.1023 0.0942 'International Tables Vol C Tables 4.2.6.8 and 6.1.1.4'

loop_
_geom_angle_atom_site_label_1
_geom_angle_atom_site_label_2
_geom_angle_atom_site_label_3
_geom_angle
_geom_angle_site_symmetry_1
_geom_angle_site_symmetry_3
N11 C1 C2 121.61(16) . .
N11 C1 C8A 120.81(16) . .
C2 C1 C8A 117.57(16) . .
C1 C2 C3 122.75(17) . .
C1 C2 H6 118.6 . .
C3 C2 H6 118.6 . .
C4 C3 C2 120.47(17) . .
C4 C3 H5 119.8 . .
C2 C3 H5 119.8 . .
C3 C4 C4A 120.34(17) . .
C3 C4 H4 119.8 . .
C4A C4 H4 119.8 . .
C4 C4A C4 118.9(2) 2_755 .
C4 C4A C8A 120.54(11) 2_755 .
C4 C4A C8A 120.54(11) . .
C4A C8A C1 117.86(11) . .
C4A C8A C1 117.86(11) . 2_755
C1 C8A C1 124.3(2) . 2_755
N12 C9 C10 102.94(14) . .
N12 C9 H10A 111.2 . .
C10 C9 H10A 111.2 . .
N12 C9 H10B 111.2 . .
C10 C9 H10B 111.2 . .
H10A C9 H10B 109.1 . .
C9 C10 C11 102.07(14) . .
C9 C10 H9A 111.4 . .
C11 C10 H9A 111.4 . .
C9 C10 H9B 111.4 . .
C11 C10 H9B 111.4 . .
H9A C10 H9B 109.2 . .
C10 C11 C12 104.14(14) . .
C10 C11 H8A 110.9 . .
C12 C11 H8A 110.9 . .
C10 C11 H8B 110.9 . .
C12 C11 H8B 110.9 . .
H8A C11 H8B 108.9 . .
N12 C12 C11 105.65(14) . .
N12 C12 H7A 110.6 . .
C11 C12 H7A 110.6 . .
N12 C12 H7B 110.6 . .
C11 C12 H7B 110.6 . .
H7A C12 H7B 108.7 . .
N13 C13 C14 103.87(14) . .
N13 C13 H11A 111.0 . .
C14 C13 H11A 111.0 . .
N13 C13 H11B 111.0 . .
C14 C13 H11B 111.0 . .
H11A C13 H11B 109.0 . .
C15 C14 C13 103.61(15) . .
C15 C14 H12A 111.0 . .
C13 C14 H12A 111.0 . .
C15 C14 H12B 111.0 . .
C13 C14 H12B 111.0 . .
H12A C14 H12B 109.0 . .
C14 C15 C16 104.37(15) . .
C14 C15 H13A 110.9 . .
C16 C15 H13A 110.9 . .
C14 C15 H13B 110.9 . .
C16 C15 H13B 110.9 . .
H13A C15 H13B 108.9 . .
N13 C16 C15 104.07(14) . .
N13 C16 H14A 110.9 . .
C15 C16 H14A 110.9 . .
N13 C16 H14B 110.9 . .
C15 C16 H14B 110.9 . .
H14A C16 H14B 109.0 . .
N17 C17 C18 104.56(14) . .
N17 C17 H18A 110.8 . .
C18 C17 H18A 110.8 . .
N17 C17 H18B 110.8 . .
C18 C17 H18B 110.8 . .
H18A C17 H18B 108.9 . .
C17 C18 C19 103.87(14) . .
C17 C18 H17A 111.0 . .
C19 C18 H17A 111.0 . .
C17 C18 H17B 111.0 . .
C19 C18 H17B 111.0 . .
H17A C18 H17B 109.0 . .
C20 C19 C18 102.55(14) . .
C20 C19 H16A 111.3 . .
C18 C19 H16A 111.3 . .
C20 C19 H16B 111.3 . .
C18 C19 H16B 111.3 . .
H16A C19 H16B 109.2 . .
N17 C20 C19 102.92(14) . .
N17 C20 H15A 111.2 . .
C19 C20 H15A 111.2 . .
N17 C20 H15B 111.2 . .
C19 C20 H15B 111.2 . .
H15A C20 H15B 109.1 . .
N15 C21 C22 104.31(14) . .
N15 C21 H22A 110.9 . .
C22 C21 H22A 110.9 . .
N15 C21 H22B 110.9 . .
C22 C21 H22B 110.9 . .
H22A C21 H22B 108.9 . .
C23 C22 C21 104.91(14) . .
C23 C22 H21A 110.8 . .
C21 C22 H21A 110.8 . .
C23 C22 H21B 110.8 . .
C21 C22 H21B 110.8 . .
H21A C22 H21B 108.8 . .
C24 C23 C22 102.84(14) . .
C24 C23 H20A 111.2 . .
C22 C23 H20A 111.2 . .
C24 C23 H20B 111.2 . .
C22 C23 H20B 111.2 . .
H20A C23 H20B 109.1 . .
N15 C24 C23 101.35(13) . .
N15 C24 H19A 111.5 . .
C23 C24 H19A 111.5 . .
N15 C24 H19B 111.5 . .
C23 C24 H19B 111.5 . .
H19A C24 H19B 109.3 . .
N16 C25 C26 102.53(14) . .
N16 C25 H26A 111.3 . .
C26 C25 H26A 111.3 . .
N16 C25 H26B 111.3 . .
C26 C25 H26B 111.3 . .
H26A C25 H26B 109.2 . .
C27 C26 C25 102.64(15) . .
C27 C26 H25A 111.2 . .
C25 C26 H25A 111.2 . .
C27 C26 H25B 111.2 . .
C25 C26 H25B 111.2 . .
H25A C26 H25B 109.2 . .
C26 C27 C28 104.51(14) . .
C26 C27 H24A 110.8 . .
C28 C27 H24A 110.8 . .
C26 C27 H24B 110.8 . .
C28 C27 H24B 110.8 . .
H24A C27 H24B 108.9 . .
N16 C28 C27 103.71(14) . .
N16 C28 H23A 111.0 . .
C27 C28 H23A 111.0 . .
N16 C28 H23B 111.0 . .
C27 C28 H23B 111.0 . .
H23A C28 H23B 109.0 . .
C1 N11 P1 124.16(12) . .
C9 N12 C12 107.89(13) . .
C9 N12 P1 119.62(11) . .
C12 N12 P1 116.40(11) . .
C13 N13 C16 111.27(13) . .
C13 N13 P1 128.25(12) . .
C16 N13 P1 120.44(11) . .
P2 N14 P1 133.28(9) . .
C20 N17 C17 110.42(13) . .
C20 N17 P2 121.45(11) . .
C17 N17 P2 125.63(11) . .
C24 N15 C21 108.81(13) . .
C24 N15 P2 124.67(11) . .
C21 N15 P2 124.44(11) . .
C28 N16 C25 111.26(13) . .
C28 N16 P2 123.61(12) . .
C25 N16 P2 124.58(11) . .
N11 P1 N14 119.51(7) . .
N11 P1 N13 114.55(8) . .
N14 P1 N13 103.36(7) . .
N11 P1 N12 105.00(7) . .
N14 P1 N12 110.47(7) . .
N13 P1 N12 102.81(7) . .
N14 P2 N15 121.34(7) . .
N14 P2 N16 107.06(8) . .
N15 P2 N16 106.48(8) . .
N14 P2 N17 111.63(7) . .
N15 P2 N17 101.91(7) . .
N16 P2 N17 107.68(7) . .

loop_
_geom_bond_atom_site_label_1
_geom_bond_atom_site_label_2
_geom_bond_distance
_geom_bond_site_symmetry_2
C1 N11 1.381(2) .
C1 C2 1.401(2) .
C1 C8A 1.459(2) .
C2 C3 1.403(2) .
C2 H6 0.9500 .
C3 C4 1.360(3) .
C3 H5 0.9500 .
C4 C4A 1.418(2) .
C4 H4 0.9500 .
C4A C4 1.418(2) 2_755
C4A C8A 1.444(3) .
C8A C1 1.459(2) 2_755
C9 N12 1.477(2) .
C9 C10 1.516(2) .
C9 H10A 0.9900 .
C9 H10B 0.9900 .
C10 C11 1.527(2) .
C10 H9A 0.9900 .
C10 H9B 0.9900 .
C11 C12 1.535(3) .
C11 H8A 0.9900 .
C11 H8B 0.9900 .
C12 N12 1.482(2) .
C12 H7A 0.9900 .
C12 H7B 0.9900 .
C13 N13 1.457(2) .
C13 C14 1.514(2) .
C13 H11A 0.9900 .
C13 H11B 0.9900 .
C14 C15 1.513(3) .
C14 H12A 0.9900 .
C14 H12B 0.9900 .
C15 C16 1.524(3) .
C15 H13A 0.9900 .
C15 H13B 0.9900 .
C16 N13 1.475(2) .
C16 H14A 0.9900 .
C16 H14B 0.9900 .
C17 N17 1.481(2) .
C17 C18 1.519(2) .
C17 H18A 0.9900 .
C17 H18B 0.9900 .
C18 C19 1.525(2) .
C18 H17A 0.9900 .
C18 H17B 0.9900 .
C19 C20 1.524(2) .
C19 H16A 0.9900 .
C19 H16B 0.9900 .
C20 N17 1.474(2) .
C20 H15A 0.9900 .
C20 H15B 0.9900 .
C21 N15 1.483(2) .
C21 C22 1.543(2) .
C21 H22A 0.9900 .
C21 H22B 0.9900 .
C22 C23 1.532(2) .
C22 H21A 0.9900 .
C22 H21B 0.9900 .
C23 C24 1.515(2) .
C23 H20A 0.9900 .
C23 H20B 0.9900 .
C24 N15 1.480(2) .
C24 H19A 0.9900 .
C24 H19B 0.9900 .
C25 N16 1.471(2) .
C25 C26 1.521(2) .
C25 H26A 0.9900 .
C25 H26B 0.9900 .
C26 C27 1.515(3) .
C26 H25A 0.9900 .
C26 H25B 0.9900 .
C27 C28 1.536(3) .
C27 H24A 0.9900 .
C27 H24B 0.9900 .
C28 N16 1.470(2) .
C28 H23A 0.9900 .
C28 H23B 0.9900 .
N11 P1 1.5698(14) .
N12 P1 1.6779(15) .
N13 P1 1.6582(15) .
N14 P2 1.5621(15) .
N14 P1 1.6122(14) .
N17 P2 1.6483(14) .
N15 P2 1.6344(14) .
N16 P2 1.6454(15) .

loop_
_geom_torsion_atom_site_label_1
_geom_torsion_atom_site_label_2
_geom_torsion_atom_site_label_3
_geom_torsion_atom_site_label_4
_geom_torsion
_geom_torsion_site_symmetry_1
_geom_torsion_site_symmetry_4
N11 C1 C2 C3 -174.40(16) . .
C8A C1 C2 C3 4.6(2) . .
C1 C2 C3 C4 0.8(3) . .
C2 C3 C4 C4A -2.8(2) . .
C3 C4 C4A C4 179.07(18) . 2_755
C3 C4 C4A C8A -0.93(18) . .
C4 C4A C8A C1 -173.69(11) 2_755 .
C4 C4A C8A C1 6.31(11) . .
C4 C4A C8A C1 6.31(11) 2_755 2_755
C4 C4A C8A C1 -173.69(11) . 2_755
N11 C1 C8A C4A 171.08(11) . .
C2 C1 C8A C4A -7.93(16) . .
N11 C1 C8A C1 -8.92(11) . 2_755
C2 C1 C8A C1 172.07(16) . 2_755
N12 C9 C10 C11 41.59(17) . .
C9 C10 C11 C12 -34.96(18) . .
C10 C11 C12 N12 15.49(18) . .
N13 C13 C14 C15 -32.7(2) . .
C13 C14 C15 C16 35.5(2) . .
C14 C15 C16 N13 -24.41(19) . .
N17 C17 C18 C19 -25.11(17) . .
C17 C18 C19 C20 38.52(17) . .
C18 C19 C20 N17 -36.87(17) . .
N15 C21 C22 C23 9.77(17) . .
C21 C22 C23 C24 -32.03(17) . .
C22 C23 C24 N15 41.70(16) . .
N16 C25 C26 C27 -37.32(17) . .
C25 C26 C27 C28 37.37(18) . .
C26 C27 C28 N16 -22.65(18) . .
C2 C1 N11 P1 21.6(2) . .
C8A C1 N11 P1 -157.33(10) . .
C10 C9 N12 C12 -32.91(17) . .
C10 C9 N12 P1 -169.05(11) . .
C11 C12 N12 C9 10.75(17) . .
C11 C12 N12 P1 148.49(12) . .
C14 C13 N13 C16 18.1(2) . .
C14 C13 N13 P1 -159.36(13) . .
C15 C16 N13 C13 3.9(2) . .
C15 C16 N13 P1 -178.41(12) . .
C19 C20 N17 C17 22.10(17) . .
C19 C20 N17 P2 -174.91(11) . .
C18 C17 N17 C20 1.84(18) . .
C18 C17 N17 P2 -160.29(12) . .
C23 C24 N15 C21 -37.14(16) . .
C23 C24 N15 P2 158.68(12) . .
C22 C21 N15 C24 17.07(17) . .
C22 C21 N15 P2 -178.70(11) . .
C27 C28 N16 C25 -1.20(18) . .
C27 C28 N16 P2 -173.00(12) . .
C26 C25 N16 C28 24.26(18) . .
C26 C25 N16 P2 -164.03(12) . .
C1 N11 P1 N14 50.63(17) . .
C1 N11 P1 N13 -72.77(16) . .
C1 N11 P1 N12 175.23(14) . .
P2 N14 P1 N11 33.35(16) . .
P2 N14 P1 N13 162.05(12) . .
P2 N14 P1 N12 -88.57(13) . .
C13 N13 P1 N11 145.94(15) . .
C16 N13 P1 N11 -31.28(16) . .
C13 N13 P1 N14 14.25(18) . .
C16 N13 P1 N14 -162.98(13) . .
C13 N13 P1 N12 -100.75(16) . .
C16 N13 P1 N12 82.02(14) . .
C9 N12 P1 N11 -52.73(14) . .
C12 N12 P1 N11 174.67(12) . .
C9 N12 P1 N14 77.39(14) . .
C12 N12 P1 N14 -55.21(14) . .
C9 N12 P1 N13 -172.86(12) . .
C12 N12 P1 N13 54.54(13) . .
P1 N14 P2 N15 -16.94(16) . .
P1 N14 P2 N16 -139.24(12) . .
P1 N14 P2 N17 103.15(13) . .
C24 N15 P2 N14 64.40(16) . .
C21 N15 P2 N14 -97.37(14) . .
C24 N15 P2 N16 -173.03(13) . .
C21 N15 P2 N16 25.20(15) . .
C24 N15 P2 N17 -60.32(14) . .
C21 N15 P2 N17 137.91(13) . .
C28 N16 P2 N14 -155.73(13) . .
C25 N16 P2 N14 33.56(16) . .
C28 N16 P2 N15 73.11(15) . .
C25 N16 P2 N15 -97.60(14) . .
C28 N16 P2 N17 -35.56(15) . .
C25 N16 P2 N17 153.73(13) . .
C20 N17 P2 N14 40.31(15) . .
C17 N17 P2 N14 -159.40(13) . .
C20 N17 P2 N15 171.27(13) . .
C17 N17 P2 N15 -28.44(15) . .
C20 N17 P2 N16 -76.93(14) . .
C17 N17 P2 N16 83.36(14) . .
